data_7104284
loop_
_publ_author_name
'Howson, Suzanne E'
'Allan, Laura E N'
'Chmel, Nikola P'
'Clarkson, Guy J'
'van Gorkum, Remy'
'Scott, Peter'

_publ_section_title
;
 Self-assembling optically pure Fe(A-B)3 chelates.
;
_journal_issue 13
_journal_name_full 'Chemical communications (Cambridge, England)'
_journal_page_first 1727
_journal_page_last 1729
_journal_paper_doi 10.1039/b821573a
_journal_volume 34
_journal_year 2009
_chemical_absolute_configuration rmad
_chemical_formula_sum 'C43 H44 Cl2 Fe N6.5 O11.25'
_chemical_formula_weight 958.60
_chemical_name_systematic
;
?
;
_space_group_IT_number 4
_symmetry_cell_setting monoclinic
_symmetry_space_group_name_Hall 'P 2yb'
_symmetry_space_group_name_H-M 'P 1 21 1'
_atom_sites_solution_hydrogens geom
_atom_sites_solution_primary direct
_atom_sites_solution_secondary difmap
_audit_creation_method SHELXL-97
_cell_angle_alpha 90.00
_cell_angle_beta 90.7860(10)
_cell_angle_gamma 90.00
_cell_formula_units_Z 4
_cell_length_a 18.5532(6)
_cell_length_b 12.1579(2)
_cell_length_c 19.1141(6)
_cell_measurement_reflns_used 31823
_cell_measurement_temperature 120(2)
_cell_measurement_theta_max 26.00
_cell_measurement_theta_min 2.91
_cell_volume 4311.1(2)
_computing_cell_refinement 'DENZO (Otwinowski & Minor, 1997) & COLLECT (Hooft, R.W.W., 1998)'
_computing_data_collection 'COLLECT (Hooft, R.W.W., 1998)'
_computing_data_reduction 'DENZO (Otwinowski & Minor, 1997) & COLLECT (Hooft, R.W.W., 1998)'
_computing_molecular_graphics 'SHELXTL (Sheldrick, 1997)'
_computing_publication_material 'SHELXTL (Sheldrick, 1997)'
_computing_structure_refinement 'SHELXL-97 (Sheldrick, 1997)'
_computing_structure_solution 'SHELXS-97 (Sheldrick, 1990)'
_diffrn_ambient_temperature 120(2)
_diffrn_detector_area_resol_mean 9.091
_diffrn_measured_fraction_theta_full 0.995
_diffrn_measured_fraction_theta_max 0.995
_diffrn_measurement_device_type 'Bruker-Nonius Roper CCD camera on \k-goniostat'
_diffrn_measurement_method '\f & \w scans'
_diffrn_radiation_monochromator graphite
_diffrn_radiation_source 'Bruker-Nonius FR591 rotating anode'
_diffrn_radiation_type MoK\a
_diffrn_radiation_wavelength 0.71073
_diffrn_reflns_av_R_equivalents 0.1029
_diffrn_reflns_av_sigmaI/netI 0.1012
_diffrn_reflns_limit_h_max 22
_diffrn_reflns_limit_h_min -20
_diffrn_reflns_limit_k_max 14
_diffrn_reflns_limit_k_min -14
_diffrn_reflns_limit_l_max 22
_diffrn_reflns_limit_l_min -22
_diffrn_reflns_number 44867
_diffrn_reflns_theta_full 25.03
_diffrn_reflns_theta_max 25.03
_diffrn_reflns_theta_min 2.94
_diffrn_standards_decay_% nil
_exptl_absorpt_coefficient_mu 0.544
_exptl_absorpt_correction_T_max 0.7456
_exptl_absorpt_correction_T_min 0.5746
_exptl_absorpt_correction_type multi-scan
_exptl_absorpt_process_details 'SADABS 2007/2 (Sheldrick, G.M., 2007)'
_exptl_crystal_colour pink
_exptl_crystal_density_diffrn 1.477
_exptl_crystal_density_method 'not measured'
_exptl_crystal_description plate
_exptl_crystal_F_000 1990
_exptl_crystal_size_max 0.30
_exptl_crystal_size_mid 0.20
_exptl_crystal_size_min 0.02
_refine_diff_density_max 0.526
_refine_diff_density_min -0.410
_refine_diff_density_rms 0.074
_refine_ls_abs_structure_details 'Flack H D (1983), Acta Cryst. A39, 876-881, 7967 Friedel pairs'
_refine_ls_abs_structure_Flack 0.004(16)
_refine_ls_extinction_method none
_refine_ls_goodness_of_fit_ref 1.012
_refine_ls_hydrogen_treatment mixed
_refine_ls_matrix_type full
_refine_ls_number_parameters 1169
_refine_ls_number_reflns 15037
_refine_ls_number_restraints 26
_refine_ls_restrained_S_all 1.032
_refine_ls_R_factor_all 0.0842
_refine_ls_R_factor_gt 0.0557
_refine_ls_shift/su_max 0.001
_refine_ls_shift/su_mean 0.000
_refine_ls_structure_factor_coef Fsqd
_refine_ls_weighting_details 'calc w=1/[\s^2^(Fo^2^)+(0.0326P)^2^+5.9426P] where P=(Fo^2^+2Fc^2^)/3'
_refine_ls_weighting_scheme calc
_refine_ls_wR_factor_gt 0.1075
_refine_ls_wR_factor_ref 0.1209
_reflns_number_gt 11752
_reflns_number_total 15037
_reflns_threshold_expression >2sigma(I)
_cod_data_source_file b821573a.txt
_cod_data_source_block sh4
_cod_original_sg_symbol_H-M P2(1)
_cod_original_formula_sum 'C43 H44 Cl2 Fe N6.50 O11.25'
_cod_database_code 7104284

loop_
_symmetry_equiv_pos_as_xyz
'x, y, z'
'-x, y+1/2, -z'

loop_
_atom_site_label
_atom_site_type_symbol
_atom_site_fract_x
_atom_site_fract_y
_atom_site_fract_z
_atom_site_U_iso_or_equiv
_atom_site_adp_type
_atom_site_occupancy
_atom_site_symmetry_multiplicity
_atom_site_calc_flag
_atom_site_refinement_flags
_atom_site_disorder_assembly
_atom_site_disorder_group
Fe1 Fe 0.29423(4) 0.70944(6) 0.33120(4) 0.01488(16) Uani 1 1 d . . .
Fe2 Fe 0.21261(4) 0.94241(6) -0.14088(4) 0.01494(16) Uani 1 1 d . . .
C1 C 0.1729(3) 0.7933(4) 0.2403(3) 0.0202(12) Uani 1 1 d . . .
H1A H 0.2031 0.7830 0.2011 0.024 Uiso 1 1 calc R . .
N1 N 0.1978(2) 0.7635(3) 0.3039(2) 0.0152(10) Uani 1 1 d . . .
O1 O 0.2625(3) 0.8195(4) 0.5649(2) 0.0433(12) Uani 1 1 d . . .
H1 H 0.305(4) 0.847(7) 0.566(4) 0.065 Uiso 1 1 d . . .
C2 C 0.1051(3) 0.8384(4) 0.2296(3) 0.0213(12) Uani 1 1 d . . .
H2A H 0.0894 0.8584 0.1838 0.026 Uiso 1 1 calc R . .
N2 N 0.2490(2) 0.7082(3) 0.4250(2) 0.0143(9) Uani 1 1 d . . .
C3 C 0.0607(3) 0.8540(4) 0.2857(3) 0.0240(13) Uani 1 1 d . . .
H3A H 0.0140 0.8846 0.2791 0.029 Uiso 1 1 calc R . .
C4 C 0.0843(3) 0.8251(4) 0.3511(3) 0.0234(13) Uani 1 1 d . . .
H4A H 0.0544 0.8352 0.3906 0.028 Uiso 1 1 calc R . .
C5 C 0.1531(3) 0.7806(4) 0.3589(3) 0.0170(12) Uani 1 1 d . . .
C6 C 0.1840(3) 0.7454(4) 0.4262(3) 0.0178(12) Uani 1 1 d . . .
H6A H 0.1576 0.7499 0.4684 0.021 Uiso 1 1 calc R . .
C7 C 0.2818(3) 0.6596(4) 0.4897(3) 0.0214(13) Uani 1 1 d . . .
H7A H 0.3349 0.6738 0.4889 0.026 Uiso 1 1 calc R . .
C8 C 0.2529(3) 0.7050(5) 0.5584(3) 0.0300(14) Uani 1 1 d . . .
H8A H 0.2009 0.6877 0.5614 0.036 Uiso 1 1 calc R . .
H8B H 0.2779 0.6679 0.5980 0.036 Uiso 1 1 calc R . .
C9 C 0.2703(3) 0.5351(5) 0.4917(3) 0.0227(13) Uani 1 1 d . . .
C10 C 0.3278(3) 0.4689(5) 0.5136(3) 0.0337(15) Uani 1 1 d . . .
H10A H 0.3725 0.5012 0.5270 0.040 Uiso 1 1 calc R . .
C11 C 0.3189(4) 0.3541(5) 0.5158(4) 0.0469(19) Uani 1 1 d . . .
H11A H 0.3579 0.3085 0.5303 0.056 Uiso 1 1 calc R . .
C12 C 0.2541(4) 0.3077(5) 0.4971(4) 0.0454(18) Uani 1 1 d . . .
H12A H 0.2488 0.2300 0.4982 0.054 Uiso 1 1 calc R . .
C13 C 0.1966(3) 0.3722(5) 0.4767(3) 0.0338(15) Uani 1 1 d . . .
H13A H 0.1518 0.3392 0.4644 0.041 Uiso 1 1 calc R . .
C14 C 0.2044(3) 0.4861(5) 0.4742(3) 0.0242(13) Uani 1 1 d . . .
H14A H 0.1646 0.5307 0.4606 0.029 Uiso 1 1 calc R . .
O2 O 0.4821(2) 0.6190(3) 0.4898(2) 0.0268(9) Uani 1 1 d . . .
H2 H 0.487(3) 0.677(5) 0.517(3) 0.040 Uiso 1 1 d . . .
N3 N 0.2691(2) 0.5532(3) 0.3189(2) 0.0183(10) Uani 1 1 d . . .
N4 N 0.3877(2) 0.6444(3) 0.3612(2) 0.0143(9) Uani 1 1 d . . .
C15 C 0.2065(3) 0.5092(4) 0.2950(3) 0.0231(13) Uani 1 1 d . . .
H15A H 0.1678 0.5569 0.2827 0.028 Uiso 1 1 calc R . .
C16 C 0.1971(3) 0.3962(4) 0.2880(3) 0.0249(14) Uani 1 1 d . . .
H16A H 0.1532 0.3672 0.2697 0.030 Uiso 1 1 calc R . .
C17 C 0.2522(3) 0.3271(5) 0.3078(3) 0.0326(15) Uani 1 1 d . . .
H17A H 0.2463 0.2497 0.3038 0.039 Uiso 1 1 calc R . .
C18 C 0.3160(3) 0.3702(4) 0.3334(3) 0.0294(14) Uani 1 1 d . . .
H18A H 0.3543 0.3231 0.3479 0.035 Uiso 1 1 calc R . .
C19 C 0.3233(3) 0.4831(4) 0.3377(3) 0.0220(12) Uani 1 1 d . . .
C20 C 0.3884(3) 0.5389(4) 0.3606(3) 0.0207(12) Uani 1 1 d . . .
H20A H 0.4301 0.4989 0.3747 0.025 Uiso 1 1 calc R . .
C21 C 0.4553(3) 0.7068(5) 0.3758(3) 0.0178(11) Uani 1 1 d . . .
H21A H 0.4420 0.7769 0.3998 0.021 Uiso 1 1 calc R . .
C22 C 0.5110(3) 0.6466(5) 0.4224(3) 0.0218(12) Uani 1 1 d . . .
H22A H 0.5265 0.5785 0.3986 0.026 Uiso 1 1 calc R . .
H22B H 0.5539 0.6941 0.4291 0.026 Uiso 1 1 calc R . .
C23 C 0.4934(3) 0.7364(4) 0.3078(3) 0.0170(12) Uani 1 1 d . . .
C24 C 0.5246(3) 0.8417(5) 0.3012(3) 0.0245(13) Uani 1 1 d . . .
H24A H 0.5218 0.8935 0.3382 0.029 Uiso 1 1 calc R . .
C25 C 0.5596(3) 0.8685(5) 0.2397(3) 0.0304(14) Uani 1 1 d . . .
H25A H 0.5801 0.9397 0.2350 0.037 Uiso 1 1 calc R . .
C26 C 0.5654(3) 0.7942(5) 0.1845(3) 0.0286(14) Uani 1 1 d . . .
H26A H 0.5890 0.8144 0.1426 0.034 Uiso 1 1 calc R . .
C27 C 0.5363(3) 0.6907(5) 0.1920(3) 0.0253(13) Uani 1 1 d . . .
H27A H 0.5399 0.6390 0.1550 0.030 Uiso 1 1 calc R . .
C28 C 0.5013(3) 0.6609(5) 0.2537(3) 0.0241(13) Uani 1 1 d . . .
H28A H 0.4828 0.5885 0.2587 0.029 Uiso 1 1 calc R . .
O3 O 0.4428(2) 0.9730(3) 0.4215(2) 0.0316(10) Uani 1 1 d D . .
H3 H 0.460(3) 1.017(4) 0.451(3) 0.047 Uiso 1 1 d D . .
N5 N 0.3304(2) 0.7248(3) 0.2355(2) 0.0155(9) Uani 1 1 d . . .
N6 N 0.3279(2) 0.8629(3) 0.3367(2) 0.0160(10) Uani 1 1 d . . .
C29 C 0.3305(3) 0.6484(5) 0.1839(3) 0.0210(12) Uani 1 1 d . . .
H29A H 0.3108 0.5778 0.1929 0.025 Uiso 1 1 calc R . .
C30 C 0.3581(3) 0.6696(4) 0.1187(3) 0.0216(13) Uani 1 1 d . . .
H30A H 0.3577 0.6137 0.0839 0.026 Uiso 1 1 calc R . .
C31 C 0.3864(3) 0.7714(5) 0.1039(3) 0.0237(13) Uani 1 1 d . . .
H31A H 0.4050 0.7871 0.0589 0.028 Uiso 1 1 calc R . .
C32 C 0.3870(3) 0.8514(5) 0.1565(3) 0.0209(12) Uani 1 1 d . . .
H32A H 0.4061 0.9226 0.1482 0.025 Uiso 1 1 calc R . .
C33 C 0.3590(3) 0.8244(4) 0.2212(3) 0.0167(11) Uani 1 1 d . . .
C34 C 0.3569(3) 0.8994(4) 0.2803(3) 0.0186(12) Uani 1 1 d . . .
H34A H 0.3759 0.9718 0.2776 0.022 Uiso 1 1 calc R . .
C35 C 0.3170(3) 0.9397(5) 0.3971(3) 0.0187(11) Uani 1 1 d . . .
H35A H 0.3161 0.8933 0.4402 0.022 Uiso 1 1 calc R . .
C36 C 0.3754(3) 1.0250(4) 0.4085(3) 0.0249(13) Uani 1 1 d . . .
H36A H 0.3788 1.0724 0.3666 0.030 Uiso 1 1 calc R . .
H36B H 0.3630 1.0721 0.4488 0.030 Uiso 1 1 calc R . .
C37 C 0.2432(3) 0.9947(4) 0.3907(3) 0.0188(12) Uani 1 1 d . . .
C38 C 0.2158(3) 1.0345(4) 0.3278(3) 0.0182(12) Uani 1 1 d . . .
H38A H 0.2426 1.0257 0.2862 0.022 Uiso 1 1 calc R . .
C39 C 0.1482(3) 1.0882(4) 0.3252(3) 0.0261(13) Uani 1 1 d . . .
H39A H 0.1291 1.1144 0.2819 0.031 Uiso 1 1 calc R . .
C40 C 0.1100(3) 1.1023(5) 0.3862(3) 0.0309(15) Uani 1 1 d . . .
H40A H 0.0649 1.1394 0.3850 0.037 Uiso 1 1 calc R . .
C41 C 0.1370(3) 1.0626(5) 0.4487(3) 0.0307(15) Uani 1 1 d . . .
H41A H 0.1104 1.0720 0.4903 0.037 Uiso 1 1 calc R . .
C42 C 0.2037(3) 1.0084(4) 0.4511(3) 0.0245(13) Uani 1 1 d . . .
H42A H 0.2219 0.9809 0.4944 0.029 Uiso 1 1 calc R . .
O4 O 0.0615(2) 0.7106(4) -0.02030(19) 0.0283(9) Uani 1 1 d . . .
H4 H 0.052(3) 0.653(5) 0.008(3) 0.042 Uiso 1 1 d . . .
N7 N 0.2925(2) 0.8344(3) -0.1401(2) 0.0171(10) Uani 1 1 d . . .
N8 N 0.1837(2) 0.8557(3) -0.0585(2) 0.0182(10) Uani 1 1 d . . .
C43 C 0.3478(3) 0.8253(5) -0.1844(3) 0.0212(12) Uani 1 1 d . . .
H43A H 0.3529 0.8786 -0.2203 0.025 Uiso 1 1 calc R . .
C44 C 0.3976(3) 0.7403(4) -0.1794(3) 0.0236(13) Uani 1 1 d . . .
H44A H 0.4362 0.7365 -0.2114 0.028 Uiso 1 1 calc R . .
C45 C 0.3909(3) 0.6614(5) -0.1278(3) 0.0277(14) Uani 1 1 d . . .
H45A H 0.4250 0.6033 -0.1238 0.033 Uiso 1 1 calc R . .
C46 C 0.3336(3) 0.6682(4) -0.0818(3) 0.0233(13) Uani 1 1 d . . .
H46A H 0.3274 0.6150 -0.0460 0.028 Uiso 1 1 calc R . .
C47 C 0.2855(3) 0.7557(4) -0.0899(3) 0.0196(12) Uani 1 1 d . . .
C48 C 0.2245(3) 0.7723(4) -0.0454(3) 0.0177(12) Uani 1 1 d . . .
H48A H 0.2147 0.7236 -0.0078 0.021 Uiso 1 1 calc R . .
C49 C 0.1241(3) 0.8838(4) -0.0109(3) 0.0190(12) Uani 1 1 d . . .
H49A H 0.0848 0.9181 -0.0398 0.023 Uiso 1 1 calc R . .
C50 C 0.0917(3) 0.7872(4) 0.0283(3) 0.0216(13) Uani 1 1 d . . .
H50A H 0.1295 0.7506 0.0571 0.026 Uiso 1 1 calc R . .
H50B H 0.0537 0.8139 0.0600 0.026 Uiso 1 1 calc R . .
C51 C 0.1488(3) 0.9688(4) 0.0436(3) 0.0183(12) Uani 1 1 d . . .
C52 C 0.1002(3) 1.0510(4) 0.0637(3) 0.0233(13) Uani 1 1 d . . .
H52A H 0.0531 1.0521 0.0435 0.028 Uiso 1 1 calc R . .
C53 C 0.1193(3) 1.1302(5) 0.1121(3) 0.0300(14) Uani 1 1 d . . .
H53A H 0.0857 1.1852 0.1252 0.036 Uiso 1 1 calc R . .
C54 C 0.1878(3) 1.1288(5) 0.1416(3) 0.0299(14) Uani 1 1 d . . .
H54A H 0.2018 1.1847 0.1737 0.036 Uiso 1 1 calc R . .
C55 C 0.2368(3) 1.0459(5) 0.1244(3) 0.0268(13) Uani 1 1 d . . .
H55A H 0.2832 1.0437 0.1458 0.032 Uiso 1 1 calc R . .
C56 C 0.2163(3) 0.9665(4) 0.0754(3) 0.0234(13) Uani 1 1 d . . .
H56A H 0.2492 0.9098 0.0635 0.028 Uiso 1 1 calc R . .
O5 O 0.0045(2) 0.8122(3) -0.2464(2) 0.0300(10) Uani 1 1 d . . .
H5 H -0.013(4) 0.827(6) -0.287(3) 0.045 Uiso 1 1 d . . .
N9 N 0.2453(2) 1.0158(3) -0.2263(2) 0.0180(10) Uani 1 1 d . . .
N10 N 0.1597(2) 0.8514(3) -0.2102(2) 0.0144(9) Uani 1 1 d . . .
C57 C 0.2921(3) 1.1004(4) -0.2334(3) 0.0214(12) Uani 1 1 d . . .
H57A H 0.3149 1.1295 -0.1926 0.026 Uiso 1 1 calc R . .
C58 C 0.3082(3) 1.1461(5) -0.2972(3) 0.0240(13) Uani 1 1 d . . .
H58A H 0.3427 1.2036 -0.3002 0.029 Uiso 1 1 calc R . .
C59 C 0.2737(3) 1.1074(5) -0.3565(3) 0.0259(13) Uani 1 1 d . . .
H59A H 0.2835 1.1390 -0.4008 0.031 Uiso 1 1 calc R . .
C60 C 0.2248(3) 1.0224(5) -0.3510(3) 0.0225(13) Uani 1 1 d . . .
H60A H 0.1999 0.9956 -0.3913 0.027 Uiso 1 1 calc R . .
C61 C 0.2125(3) 0.9766(4) -0.2857(3) 0.0175(12) Uani 1 1 d . . .
C62 C 0.1658(3) 0.8842(4) -0.2747(3) 0.0188(12) Uani 1 1 d . . .
H62A H 0.1408 0.8490 -0.3122 0.023 Uiso 1 1 calc R . .
C63 C 0.1183(3) 0.7484(4) -0.1966(3) 0.0188(12) Uani 1 1 d . . .
H63A H 0.0978 0.7552 -0.1487 0.023 Uiso 1 1 calc R . .
C64 C 0.0554(3) 0.7242(5) -0.2468(3) 0.0294(14) Uani 1 1 d . . .
H64A H 0.0739 0.7141 -0.2947 0.035 Uiso 1 1 calc R . .
H64B H 0.0315 0.6551 -0.2326 0.035 Uiso 1 1 calc R . .
C65 C 0.1668(3) 0.6489(4) -0.1961(3) 0.0252(13) Uani 1 1 d . . .
C66 C 0.2180(3) 0.6302(5) -0.2479(3) 0.0269(14) Uani 1 1 d . . .
H66A H 0.2254 0.6847 -0.2827 0.032 Uiso 1 1 calc R . .
C67 C 0.2582(4) 0.5338(5) -0.2496(4) 0.0389(16) Uani 1 1 d . . .
H67A H 0.2926 0.5229 -0.2853 0.047 Uiso 1 1 calc R . .
C68 C 0.2479(3) 0.4539(5) -0.1994(3) 0.0382(16) Uani 1 1 d . . .
H68A H 0.2749 0.3876 -0.2010 0.046 Uiso 1 1 calc R . .
C69 C 0.1986(4) 0.4700(5) -0.1467(4) 0.0387(17) Uani 1 1 d . . .
H69A H 0.1926 0.4154 -0.1117 0.046 Uiso 1 1 calc R . .
C70 C 0.1575(3) 0.5670(5) -0.1449(3) 0.0306(15) Uani 1 1 d . . .
H70A H 0.1233 0.5774 -0.1090 0.037 Uiso 1 1 calc R . .
O6 O -0.01245(19) 1.0519(3) -0.07296(18) 0.0217(8) Uani 1 1 d . . .
H6 H -0.0478 1.0094 -0.0782 0.033 Uiso 1 1 calc R . .
N11 N 0.2625(2) 1.0497(3) -0.0796(2) 0.0169(10) Uani 1 1 d . . .
N12 N 0.1343(2) 1.0532(3) -0.1329(2) 0.0148(9) Uani 1 1 d . . .
C71 C 0.3313(3) 1.0495(4) -0.0562(3) 0.0211(12) Uani 1 1 d . . .
H71A H 0.3612 0.9888 -0.0677 0.025 Uiso 1 1 calc R . .
C72 C 0.3605(3) 1.1336(5) -0.0165(3) 0.0246(13) Uani 1 1 d . . .
H72A H 0.4096 1.1310 -0.0020 0.030 Uiso 1 1 calc R . .
C73 C 0.3172(3) 1.2230(5) 0.0025(3) 0.0273(13) Uani 1 1 d . . .
H73A H 0.3362 1.2818 0.0297 0.033 Uiso 1 1 calc R . .
C74 C 0.2460(3) 1.2231(4) -0.0197(3) 0.0213(12) Uani 1 1 d . . .
H74A H 0.2146 1.2811 -0.0066 0.026 Uiso 1 1 calc R . .
C75 C 0.2209(3) 1.1368(4) -0.0615(3) 0.0188(12) Uani 1 1 d . . .
C76 C 0.1493(3) 1.1328(4) -0.0916(3) 0.0195(12) Uani 1 1 d . . .
H76A H 0.1145 1.1874 -0.0810 0.023 Uiso 1 1 calc R . .
C77 C 0.0657(3) 1.0551(4) -0.1749(3) 0.0188(12) Uani 1 1 d . . .
H77A H 0.0528 0.9772 -0.1863 0.023 Uiso 1 1 calc R . .
C78 C 0.0018(3) 1.1058(4) -0.1375(3) 0.0217(12) Uani 1 1 d . . .
H78A H 0.0118 1.1846 -0.1283 0.026 Uiso 1 1 calc R . .
H78B H -0.0415 1.1013 -0.1682 0.026 Uiso 1 1 calc R . .
C79 C 0.0757(3) 1.1167(4) -0.2447(3) 0.0192(12) Uani 1 1 d . . .
C80 C 0.1180(3) 1.2116(5) -0.2495(3) 0.0220(12) Uani 1 1 d . . .
H80A H 0.1433 1.2385 -0.2095 0.026 Uiso 1 1 calc R . .
C81 C 0.1227(3) 1.2662(5) -0.3133(3) 0.0272(14) Uani 1 1 d . . .
H81A H 0.1512 1.3309 -0.3165 0.033 Uiso 1 1 calc R . .
C82 C 0.0868(3) 1.2279(5) -0.3714(3) 0.0292(14) Uani 1 1 d . . .
H82A H 0.0915 1.2653 -0.4147 0.035 Uiso 1 1 calc R . .
C83 C 0.0434(3) 1.1345(5) -0.3674(3) 0.0285(14) Uani 1 1 d . . .
H83A H 0.0173 1.1088 -0.4073 0.034 Uiso 1 1 calc R . .
C84 C 0.0394(3) 1.0796(5) -0.3034(3) 0.0239(13) Uani 1 1 d . . .
H84A H 0.0108 1.0150 -0.3002 0.029 Uiso 1 1 calc R . .
Cl1 Cl 0.01936(8) 0.84186(12) 0.55203(7) 0.0275(3) Uani 1 1 d . . .
O7 O -0.0274(2) 0.8472(4) 0.6120(2) 0.0366(11) Uani 1 1 d . . .
O8 O -0.0056(2) 0.9212(4) 0.5014(2) 0.0437(12) Uani 1 1 d . . .
O9 O 0.0166(3) 0.7335(4) 0.5221(2) 0.0466(13) Uani 1 1 d . . .
O10 O 0.0923(2) 0.8661(4) 0.5735(2) 0.0405(11) Uani 1 1 d . . .
Cl2 Cl 0.47429(7) 0.44219(11) 0.00464(7) 0.0243(3) Uani 1 1 d . . .
O11 O 0.3976(2) 0.4586(3) -0.0046(2) 0.0378(11) Uani 1 1 d . . .
O12 O 0.5122(2) 0.4822(3) -0.0558(2) 0.0317(10) Uani 1 1 d . . .
O13 O 0.4882(2) 0.3261(3) 0.0138(2) 0.0365(11) Uani 1 1 d . . .
O14 O 0.4980(3) 0.5003(4) 0.0665(2) 0.0417(12) Uani 1 1 d . . .
Cl3 Cl -0.19115(8) 0.98284(11) -0.09192(7) 0.0251(3) Uani 1 1 d . . .
O15 O -0.1763(2) 1.0802(3) -0.1306(2) 0.0412(12) Uani 1 1 d . . .
O16 O -0.2504(2) 0.9230(3) -0.1216(2) 0.0373(11) Uani 1 1 d . . .
O17 O -0.1284(3) 0.9136(4) -0.0926(4) 0.0783(18) Uani 1 1 d U . .
O18 O -0.2054(4) 1.0111(5) -0.0223(3) 0.0794(19) Uani 1 1 d U . .
Cl4 Cl 0.45134(9) 0.81943(13) 0.62567(8) 0.0387(4) Uani 1 1 d . . .
O19 O 0.5032(3) 0.8129(5) 0.5725(3) 0.0695(17) Uani 1 1 d . . .
O20 O 0.4154(3) 0.7173(4) 0.6365(3) 0.0594(14) Uani 1 1 d . . .
O21 O 0.3986(4) 0.8996(5) 0.6009(4) 0.101(2) Uani 1 1 d U . .
O22 O 0.4844(3) 0.8599(5) 0.6871(3) 0.0791(19) Uani 1 1 d U . .
N13 N 0.3853(4) 1.1487(5) 0.2214(4) 0.0639(19) Uani 1 1 d . . .
C85 C 0.3983(3) 1.2334(5) 0.2000(3) 0.0340(15) Uani 1 1 d . . .
C86 C 0.4140(3) 1.3430(5) 0.1736(3) 0.0347(15) Uani 1 1 d . . .
H86A H 0.4515 1.3383 0.1381 0.052 Uiso 1 1 calc R . .
H86B H 0.4310 1.3898 0.2123 0.052 Uiso 1 1 calc R . .
H86C H 0.3702 1.3749 0.1527 0.052 Uiso 1 1 calc R . .
O23 O 0.0692(10) 1.3497(16) -0.0310(11) 0.148(7) Uani 0.50 1 d P . .

loop_
_atom_site_aniso_label
_atom_site_aniso_U_11
_atom_site_aniso_U_22
_atom_site_aniso_U_33
_atom_site_aniso_U_23
_atom_site_aniso_U_13
_atom_site_aniso_U_12
Fe1 0.0162(4) 0.0134(3) 0.0151(4) -0.0005(3) 0.0001(3) -0.0001(3)
Fe2 0.0170(4) 0.0152(4) 0.0127(4) -0.0005(3) -0.0008(3) 0.0011(3)
C1 0.025(3) 0.023(3) 0.014(3) -0.004(2) 0.005(2) -0.004(2)
N1 0.020(3) 0.013(2) 0.012(2) -0.0015(18) 0.0006(19) -0.0046(18)
O1 0.050(3) 0.038(3) 0.042(3) -0.017(2) -0.016(2) 0.017(2)
C2 0.027(3) 0.023(3) 0.014(3) 0.000(2) -0.004(2) -0.003(2)
N2 0.014(2) 0.0109(19) 0.018(2) -0.0013(19) -0.0002(17) 0.0018(19)
C3 0.017(3) 0.020(3) 0.035(3) 0.002(3) -0.004(3) 0.003(2)
C4 0.021(3) 0.020(3) 0.029(3) -0.003(3) 0.002(3) 0.000(2)
C5 0.022(3) 0.012(3) 0.017(3) 0.002(2) 0.003(2) -0.004(2)
C6 0.026(3) 0.011(3) 0.017(3) -0.002(2) 0.005(2) -0.003(2)
C7 0.019(3) 0.025(3) 0.020(3) -0.003(2) -0.001(2) 0.006(2)
C8 0.034(4) 0.038(3) 0.018(3) 0.000(3) -0.005(3) 0.011(3)
C9 0.021(3) 0.029(3) 0.018(3) 0.005(2) 0.000(2) 0.001(3)
C10 0.026(4) 0.026(3) 0.048(4) 0.013(3) -0.006(3) -0.007(3)
C11 0.037(4) 0.024(3) 0.079(5) 0.021(4) -0.021(4) -0.001(3)
C12 0.050(5) 0.026(3) 0.059(5) 0.017(3) -0.019(4) -0.003(3)
C13 0.033(4) 0.030(3) 0.038(4) 0.011(3) -0.010(3) -0.014(3)
C14 0.020(3) 0.034(3) 0.019(3) 0.007(3) -0.001(2) -0.001(3)
O2 0.027(2) 0.027(2) 0.026(2) 0.0051(18) -0.0085(18) 0.0016(18)
N3 0.018(3) 0.017(2) 0.019(2) 0.0002(19) 0.002(2) 0.0004(19)
N4 0.018(3) 0.015(2) 0.010(2) 0.0016(18) -0.0020(18) 0.0010(18)
C15 0.027(4) 0.020(3) 0.022(3) 0.000(2) 0.004(3) -0.001(2)
C16 0.023(3) 0.016(3) 0.036(3) -0.002(3) 0.003(3) -0.010(2)
C17 0.040(4) 0.014(3) 0.044(4) -0.001(3) 0.002(3) -0.007(3)
C18 0.030(4) 0.015(3) 0.044(4) 0.007(3) 0.005(3) 0.001(2)
C19 0.018(3) 0.021(3) 0.027(3) 0.000(2) 0.005(2) 0.001(2)
C20 0.016(3) 0.021(3) 0.025(3) 0.001(2) 0.003(2) 0.004(2)
C21 0.014(3) 0.018(3) 0.021(3) -0.002(2) 0.000(2) -0.001(2)
C22 0.019(3) 0.023(3) 0.024(3) 0.001(2) -0.003(2) 0.001(2)
C23 0.013(3) 0.017(3) 0.020(3) -0.001(2) -0.001(2) 0.002(2)
C24 0.020(3) 0.024(3) 0.030(3) -0.002(3) 0.000(3) -0.004(2)
C25 0.018(3) 0.032(3) 0.042(4) 0.003(3) 0.001(3) -0.004(3)
C26 0.024(4) 0.034(3) 0.028(3) 0.004(3) 0.000(3) 0.001(3)
C27 0.021(3) 0.031(3) 0.023(3) -0.005(3) -0.005(2) 0.003(2)
C28 0.021(3) 0.025(3) 0.026(3) -0.006(3) -0.004(3) 0.000(2)
O3 0.023(2) 0.035(3) 0.036(2) -0.0184(19) -0.0087(19) 0.0015(18)
N5 0.015(2) 0.014(2) 0.017(2) 0.0009(19) -0.0028(18) 0.0034(18)
N6 0.013(2) 0.017(2) 0.017(2) -0.0030(19) -0.0020(19) 0.0034(18)
C29 0.019(3) 0.023(3) 0.021(3) -0.006(2) 0.001(2) 0.003(2)
C30 0.023(3) 0.025(3) 0.016(3) -0.006(2) 0.001(2) 0.003(2)
C31 0.023(3) 0.034(3) 0.014(3) -0.001(3) 0.006(2) 0.005(3)
C32 0.019(3) 0.024(3) 0.019(3) -0.002(2) 0.002(2) 0.000(2)
C33 0.012(3) 0.022(3) 0.016(3) 0.001(2) -0.001(2) 0.003(2)
C34 0.015(3) 0.018(3) 0.023(3) -0.001(2) -0.002(2) 0.004(2)
C35 0.025(3) 0.017(3) 0.014(2) -0.006(2) 0.002(2) 0.001(3)
C36 0.030(4) 0.017(3) 0.028(3) -0.005(2) -0.002(3) 0.000(2)
C37 0.020(3) 0.011(2) 0.025(3) -0.002(2) 0.000(2) -0.002(2)
C38 0.021(3) 0.016(3) 0.018(3) -0.003(2) 0.001(2) 0.000(2)
C39 0.022(3) 0.019(3) 0.038(3) 0.004(3) 0.000(3) 0.002(2)
C40 0.022(4) 0.023(3) 0.049(4) -0.005(3) 0.011(3) 0.002(3)
C41 0.031(4) 0.027(3) 0.034(4) -0.013(3) 0.010(3) -0.001(3)
C42 0.030(4) 0.019(3) 0.025(3) -0.004(2) 0.002(3) 0.004(2)
O4 0.035(2) 0.027(2) 0.023(2) 0.0036(19) 0.0016(18) -0.010(2)
N7 0.021(3) 0.016(2) 0.014(2) 0.0002(19) 0.0015(19) -0.0034(19)
N8 0.022(3) 0.019(2) 0.014(2) -0.0044(19) -0.0010(19) 0.000(2)
C43 0.013(3) 0.027(3) 0.024(3) 0.000(3) -0.001(2) 0.002(2)
C44 0.019(3) 0.027(3) 0.025(3) -0.006(3) 0.002(2) 0.003(2)
C45 0.025(4) 0.031(3) 0.028(3) 0.000(3) -0.001(3) 0.013(3)
C46 0.023(3) 0.024(3) 0.022(3) 0.003(2) -0.005(2) 0.001(2)
C47 0.022(3) 0.020(3) 0.017(3) 0.004(2) -0.002(2) 0.002(2)
C48 0.020(3) 0.020(3) 0.013(3) 0.005(2) 0.001(2) 0.004(2)
C49 0.019(3) 0.023(3) 0.015(3) 0.003(2) 0.003(2) 0.002(2)
C50 0.025(3) 0.018(3) 0.022(3) 0.002(2) 0.001(3) -0.002(2)
C51 0.026(3) 0.019(3) 0.010(2) 0.003(2) 0.004(2) -0.006(2)
C52 0.029(3) 0.023(3) 0.018(3) 0.002(2) 0.003(3) 0.003(3)
C53 0.038(4) 0.028(3) 0.025(3) -0.001(3) 0.010(3) 0.011(3)
C54 0.044(4) 0.027(3) 0.019(3) -0.002(3) 0.004(3) -0.006(3)
C55 0.030(4) 0.027(3) 0.023(3) 0.001(3) -0.006(3) 0.000(3)
C56 0.034(4) 0.023(3) 0.013(3) 0.000(2) 0.000(2) 0.004(2)
O5 0.025(2) 0.035(2) 0.030(2) -0.001(2) -0.0077(19) 0.0058(18)
N9 0.014(3) 0.018(2) 0.022(2) -0.0044(19) 0.0009(19) 0.0048(18)
N10 0.012(2) 0.010(2) 0.021(2) 0.0012(19) 0.0008(18) 0.0041(17)
C57 0.021(3) 0.024(3) 0.019(3) 0.000(2) -0.006(2) 0.000(2)
C58 0.022(3) 0.030(3) 0.020(3) 0.006(3) 0.007(2) -0.002(2)
C59 0.031(4) 0.030(3) 0.017(3) 0.008(3) 0.004(3) 0.000(3)
C60 0.021(3) 0.032(3) 0.014(3) -0.001(2) -0.005(2) 0.007(2)
C61 0.020(3) 0.019(3) 0.013(3) -0.002(2) 0.003(2) 0.002(2)
C62 0.021(3) 0.018(3) 0.017(3) -0.001(2) 0.002(2) 0.003(2)
C63 0.021(3) 0.014(3) 0.021(3) -0.001(2) 0.000(2) -0.005(2)
C64 0.032(4) 0.020(3) 0.037(3) 0.000(3) -0.001(3) 0.001(3)
C65 0.029(4) 0.021(3) 0.025(3) -0.006(3) -0.006(3) -0.005(2)
C66 0.032(4) 0.022(3) 0.027(3) -0.005(3) 0.002(3) 0.006(3)
C67 0.037(4) 0.037(4) 0.043(4) -0.002(3) -0.001(3) 0.002(3)
C68 0.042(4) 0.019(3) 0.053(4) 0.001(3) -0.002(3) 0.008(3)
C69 0.050(5) 0.021(3) 0.045(4) 0.005(3) 0.001(3) 0.004(3)
C70 0.039(4) 0.026(3) 0.026(3) 0.008(3) 0.004(3) 0.004(3)
O6 0.015(2) 0.029(2) 0.021(2) 0.0016(17) -0.0001(16) 0.0007(16)
N11 0.020(3) 0.019(2) 0.012(2) 0.0042(19) -0.0023(19) 0.0028(19)
N12 0.018(3) 0.016(2) 0.010(2) 0.0009(19) 0.0003(18) 0.0009(18)
C71 0.021(3) 0.023(3) 0.020(3) 0.004(2) 0.002(2) 0.004(2)
C72 0.023(3) 0.031(3) 0.020(3) -0.003(3) -0.005(2) -0.007(3)
C73 0.034(4) 0.024(3) 0.023(3) -0.003(3) -0.007(3) -0.005(3)
C74 0.029(3) 0.017(3) 0.019(3) -0.002(2) -0.001(2) 0.003(2)
C75 0.024(3) 0.020(3) 0.012(3) 0.002(2) -0.003(2) -0.001(2)
C76 0.022(3) 0.021(3) 0.016(3) 0.005(2) 0.000(2) 0.006(2)
C77 0.019(3) 0.025(3) 0.012(3) 0.000(2) 0.000(2) 0.001(2)
C78 0.022(3) 0.021(3) 0.022(3) -0.001(2) 0.000(2) 0.002(2)
C79 0.022(3) 0.021(3) 0.014(3) 0.002(2) 0.000(2) 0.004(2)
C80 0.018(3) 0.028(3) 0.020(3) 0.002(3) -0.004(2) 0.008(3)
C81 0.023(3) 0.029(3) 0.030(3) 0.011(3) 0.003(3) 0.005(2)
C82 0.031(4) 0.040(4) 0.018(3) 0.007(3) 0.005(3) 0.013(3)
C83 0.031(4) 0.037(4) 0.018(3) -0.001(3) -0.003(3) 0.015(3)
C84 0.031(4) 0.022(3) 0.018(3) -0.001(2) 0.000(3) 0.009(2)
Cl1 0.0300(8) 0.0342(8) 0.0181(7) -0.0016(6) 0.0001(6) -0.0096(6)
O7 0.041(3) 0.046(3) 0.023(2) -0.003(2) 0.006(2) -0.012(2)
O8 0.036(3) 0.062(3) 0.033(2) 0.018(2) -0.005(2) -0.001(2)
O9 0.061(3) 0.041(3) 0.037(3) -0.020(2) 0.008(2) -0.016(2)
O10 0.026(2) 0.061(3) 0.034(2) 0.000(2) -0.012(2) -0.012(2)
Cl2 0.0246(8) 0.0218(7) 0.0265(7) -0.0019(6) 0.0029(6) 0.0032(6)
O11 0.018(2) 0.035(3) 0.061(3) 0.010(2) 0.003(2) 0.0033(19)
O12 0.041(3) 0.028(2) 0.026(2) 0.0012(18) 0.0103(19) 0.0020(19)
O13 0.041(3) 0.020(2) 0.049(3) 0.005(2) 0.009(2) 0.0100(19)
O14 0.052(3) 0.042(3) 0.032(2) -0.016(2) 0.012(2) -0.014(2)
Cl3 0.0246(8) 0.0215(7) 0.0292(8) 0.0013(6) -0.0050(6) -0.0004(6)
O15 0.039(3) 0.034(2) 0.051(3) 0.022(2) -0.011(2) -0.015(2)
O16 0.032(3) 0.036(3) 0.043(3) 0.005(2) -0.014(2) -0.012(2)
O17 0.037(3) 0.035(3) 0.162(5) -0.003(3) -0.012(3) 0.005(2)
O18 0.123(5) 0.081(4) 0.035(3) -0.016(3) 0.015(3) -0.039(3)
Cl4 0.0392(10) 0.0382(9) 0.0389(9) -0.0085(7) 0.0023(8) -0.0140(7)
O19 0.078(4) 0.071(4) 0.061(3) -0.026(3) 0.026(3) -0.029(3)
O20 0.065(4) 0.042(3) 0.071(3) 0.005(3) -0.007(3) -0.033(3)
O21 0.072(4) 0.060(4) 0.171(6) 0.004(4) -0.017(4) 0.000(3)
O22 0.101(4) 0.099(4) 0.038(3) -0.009(3) 0.000(3) -0.064(3)
N13 0.087(6) 0.035(4) 0.069(5) 0.012(3) -0.012(4) -0.017(3)
C85 0.039(4) 0.035(4) 0.028(3) -0.006(3) -0.005(3) 0.001(3)
C86 0.042(4) 0.030(3) 0.032(3) 0.018(3) -0.003(3) -0.004(3)
O23 0.129(15) 0.132(15) 0.183(18) -0.029(14) 0.021(13) 0.013(12)

loop_
_atom_type_symbol
_atom_type_description
_atom_type_scat_dispersion_real
_atom_type_scat_dispersion_imag
_atom_type_scat_source
C C 0.0033 0.0016 'International Tables Vol C Tables 4.2.6.8 and 6.1.1.4'
H H 0.0000 0.0000 'International Tables Vol C Tables 4.2.6.8 and 6.1.1.4'
N N 0.0061 0.0033 'International Tables Vol C Tables 4.2.6.8 and 6.1.1.4'
O O 0.0106 0.0060 'International Tables Vol C Tables 4.2.6.8 and 6.1.1.4'
Cl Cl 0.1484 0.1585 'International Tables Vol C Tables 4.2.6.8 and 6.1.1.4'
Fe Fe 0.3463 0.8444 'International Tables Vol C Tables 4.2.6.8 and 6.1.1.4'

loop_
_geom_angle_atom_site_label_1
_geom_angle_atom_site_label_2
_geom_angle_atom_site_label_3
_geom_angle
_geom_angle_site_symmetry_1
_geom_angle_site_symmetry_3
_geom_angle_publ_flag
N5 Fe1 N3 93.63(17) . . ?
N5 Fe1 N6 81.23(17) . . ?
N3 Fe1 N6 173.90(18) . . ?
N5 Fe1 N1 92.41(17) . . ?
N3 Fe1 N1 94.43(18) . . ?
N6 Fe1 N1 89.10(17) . . ?
N5 Fe1 N4 89.93(16) . . ?
N3 Fe1 N4 81.65(18) . . ?
N6 Fe1 N4 94.98(17) . . ?
N1 Fe1 N4 175.57(17) . . ?
N5 Fe1 N2 173.00(18) . . ?
N3 Fe1 N2 89.90(17) . . ?
N6 Fe1 N2 95.56(17) . . ?
N1 Fe1 N2 81.28(16) . . ?
N4 Fe1 N2 96.57(16) . . ?
N9 Fe2 N8 174.61(18) . . ?
N9 Fe2 N11 92.60(17) . . ?
N8 Fe2 N11 90.54(17) . . ?
N9 Fe2 N10 81.54(17) . . ?
N8 Fe2 N10 95.66(17) . . ?
N11 Fe2 N10 172.55(17) . . ?
N9 Fe2 N7 93.91(17) . . ?
N8 Fe2 N7 81.44(17) . . ?
N11 Fe2 N7 95.09(18) . . ?
N10 Fe2 N7 89.94(17) . . ?
N9 Fe2 N12 89.43(17) . . ?
N8 Fe2 N12 95.39(17) . . ?
N11 Fe2 N12 81.04(17) . . ?
N10 Fe2 N12 94.23(17) . . ?
N7 Fe2 N12 175.01(17) . . ?
N1 C1 C2 122.7(5) . . ?
N1 C1 H1A 118.7 . . ?
C2 C1 H1A 118.7 . . ?
C1 N1 C5 116.8(5) . . ?
C1 N1 Fe1 128.9(4) . . ?
C5 N1 Fe1 114.0(3) . . ?
C8 O1 H1 120(6) . . ?
C3 C2 C1 119.5(5) . . ?
C3 C2 H2A 120.3 . . ?
C1 C2 H2A 120.3 . . ?
C6 N2 C7 119.7(4) . . ?
C6 N2 Fe1 114.8(3) . . ?
C7 N2 Fe1 125.3(3) . . ?
C4 C3 C2 119.4(5) . . ?
C4 C3 H3A 120.3 . . ?
C2 C3 H3A 120.3 . . ?
C3 C4 C5 118.7(5) . . ?
C3 C4 H4A 120.7 . . ?
C5 C4 H4A 120.7 . . ?
N1 C5 C4 122.9(5) . . ?
N1 C5 C6 113.5(5) . . ?
C4 C5 C6 123.6(5) . . ?
N2 C6 C5 116.2(5) . . ?
N2 C6 H6A 121.9 . . ?
C5 C6 H6A 121.9 . . ?
N2 C7 C8 115.1(4) . . ?
N2 C7 C9 110.9(4) . . ?
C8 C7 C9 106.6(5) . . ?
N2 C7 H7A 108.0 . . ?
C8 C7 H7A 108.0 . . ?
C9 C7 H7A 108.0 . . ?
O1 C8 C7 112.9(5) . . ?
O1 C8 H8A 109.0 . . ?
C7 C8 H8A 109.0 . . ?
O1 C8 H8B 109.0 . . ?
C7 C8 H8B 109.0 . . ?
H8A C8 H8B 107.8 . . ?
C10 C9 C14 119.2(5) . . ?
C10 C9 C7 118.2(5) . . ?
C14 C9 C7 122.6(5) . . ?
C9 C10 C11 119.5(6) . . ?
C9 C10 H10A 120.3 . . ?
C11 C10 H10A 120.3 . . ?
C12 C11 C10 120.2(6) . . ?
C12 C11 H11A 119.9 . . ?
C10 C11 H11A 119.9 . . ?
C11 C12 C13 120.9(6) . . ?
C11 C12 H12A 119.6 . . ?
C13 C12 H12A 119.6 . . ?
C12 C13 C14 119.7(6) . . ?
C12 C13 H13A 120.1 . . ?
C14 C13 H13A 120.1 . . ?
C13 C14 C9 120.5(6) . . ?
C13 C14 H14A 119.8 . . ?
C9 C14 H14A 119.8 . . ?
C22 O2 H2 108(4) . . ?
C15 N3 C19 118.0(5) . . ?
C15 N3 Fe1 128.5(4) . . ?
C19 N3 Fe1 113.5(4) . . ?
C20 N4 C21 120.1(4) . . ?
C20 N4 Fe1 114.0(4) . . ?
C21 N4 Fe1 125.6(3) . . ?
N3 C15 C16 122.0(6) . . ?
N3 C15 H15A 119.0 . . ?
C16 C15 H15A 119.0 . . ?
C17 C16 C15 119.1(6) . . ?
C17 C16 H16A 120.5 . . ?
C15 C16 H16A 120.5 . . ?
C16 C17 C18 119.9(5) . . ?
C16 C17 H17A 120.0 . . ?
C18 C17 H17A 120.0 . . ?
C17 C18 C19 118.7(6) . . ?
C17 C18 H18A 120.7 . . ?
C19 C18 H18A 120.7 . . ?
N3 C19 C18 122.3(6) . . ?
N3 C19 C20 113.4(5) . . ?
C18 C19 C20 124.3(5) . . ?
N4 C20 C19 117.5(5) . . ?
N4 C20 H20A 121.3 . . ?
C19 C20 H20A 121.3 . . ?
N4 C21 C23 110.9(4) . . ?
N4 C21 C22 115.1(4) . . ?
C23 C21 C22 106.8(4) . . ?
N4 C21 H21A 107.9 . . ?
C23 C21 H21A 107.9 . . ?
C22 C21 H21A 107.9 . . ?
O2 C22 C21 111.9(4) . . ?
O2 C22 H22A 109.2 . . ?
C21 C22 H22A 109.2 . . ?
O2 C22 H22B 109.2 . . ?
C21 C22 H22B 109.2 . . ?
H22A C22 H22B 107.9 . . ?
C28 C23 C24 119.0(5) . . ?
C28 C23 C21 122.0(5) . . ?
C24 C23 C21 118.9(5) . . ?
C25 C24 C23 119.0(5) . . ?
C25 C24 H24A 120.5 . . ?
C23 C24 H24A 120.5 . . ?
C24 C25 C26 122.1(5) . . ?
C24 C25 H25A 119.0 . . ?
C26 C25 H25A 119.0 . . ?
C27 C26 C25 118.5(5) . . ?
C27 C26 H26A 120.7 . . ?
C25 C26 H26A 120.7 . . ?
C26 C27 C28 120.7(5) . . ?
C26 C27 H27A 119.6 . . ?
C28 C27 H27A 119.6 . . ?
C23 C28 C27 120.6(5) . . ?
C23 C28 H28A 119.7 . . ?
C27 C28 H28A 119.7 . . ?
C36 O3 H3 99(5) . . ?
C33 N5 C29 117.6(4) . . ?
C33 N5 Fe1 114.4(3) . . ?
C29 N5 Fe1 128.0(4) . . ?
C34 N6 C35 119.4(4) . . ?
C34 N6 Fe1 114.7(3) . . ?
C35 N6 Fe1 125.7(3) . . ?
N5 C29 C30 122.3(5) . . ?
N5 C29 H29A 118.9 . . ?
C30 C29 H29A 118.9 . . ?
C31 C30 C29 120.1(5) . . ?
C31 C30 H30A 119.9 . . ?
C29 C30 H30A 119.9 . . ?
C30 C31 C32 118.5(5) . . ?
C30 C31 H31A 120.8 . . ?
C32 C31 H31A 120.8 . . ?
C33 C32 C31 118.5(5) . . ?
C33 C32 H32A 120.7 . . ?
C31 C32 H32A 120.7 . . ?
N5 C33 C32 123.0(5) . . ?
N5 C33 C34 112.9(4) . . ?
C32 C33 C34 124.1(5) . . ?
N6 C34 C33 116.8(5) . . ?
N6 C34 H34A 121.6 . . ?
C33 C34 H34A 121.6 . . ?
N6 C35 C36 115.7(4) . . ?
N6 C35 C37 110.0(4) . . ?
C36 C35 C37 110.5(4) . . ?
N6 C35 H35A 106.7 . . ?
C36 C35 H35A 106.7 . . ?
C37 C35 H35A 106.7 . . ?
O3 C36 C35 110.3(4) . . ?
O3 C36 H36A 109.6 . . ?
C35 C36 H36A 109.6 . . ?
O3 C36 H36B 109.6 . . ?
C35 C36 H36B 109.6 . . ?
H36A C36 H36B 108.1 . . ?
C42 C37 C38 119.2(5) . . ?
C42 C37 C35 118.1(5) . . ?
C38 C37 C35 122.7(5) . . ?
C37 C38 C39 120.5(5) . . ?
C37 C38 H38A 119.8 . . ?
C39 C38 H38A 119.8 . . ?
C40 C39 C38 119.4(6) . . ?
C40 C39 H39A 120.3 . . ?
C38 C39 H39A 120.3 . . ?
C41 C40 C39 120.2(6) . . ?
C41 C40 H40A 119.9 . . ?
C39 C40 H40A 119.9 . . ?
C40 C41 C42 120.3(5) . . ?
C40 C41 H41A 119.9 . . ?
C42 C41 H41A 119.9 . . ?
C37 C42 C41 120.4(6) . . ?
C37 C42 H42A 119.8 . . ?
C41 C42 H42A 119.8 . . ?
C50 O4 H4 101(4) . . ?
C43 N7 C47 117.8(5) . . ?
C43 N7 Fe2 128.8(4) . . ?
C47 N7 Fe2 113.2(3) . . ?
C48 N8 C49 120.2(4) . . ?
C48 N8 Fe2 114.2(3) . . ?
C49 N8 Fe2 125.4(3) . . ?
N7 C43 C44 122.1(5) . . ?
N7 C43 H43A 119.0 . . ?
C44 C43 H43A 119.0 . . ?
C45 C44 C43 120.0(5) . . ?
C45 C44 H44A 120.0 . . ?
C43 C44 H44A 120.0 . . ?
C44 C45 C46 119.0(5) . . ?
C44 C45 H45A 120.5 . . ?
C46 C45 H45A 120.5 . . ?
C45 C46 C47 117.9(5) . . ?
C45 C46 H46A 121.0 . . ?
C47 C46 H46A 121.0 . . ?
N7 C47 C46 123.2(5) . . ?
N7 C47 C48 113.6(4) . . ?
C46 C47 C48 123.2(5) . . ?
N8 C48 C47 117.4(5) . . ?
N8 C48 H48A 121.3 . . ?
C47 C48 H48A 121.3 . . ?
N8 C49 C50 115.4(4) . . ?
N8 C49 C51 110.8(4) . . ?
C50 C49 C51 107.5(4) . . ?
N8 C49 H49A 107.6 . . ?
C50 C49 H49A 107.6 . . ?
C51 C49 H49A 107.6 . . ?
O4 C50 C49 109.7(4) . . ?
O4 C50 H50A 109.7 . . ?
C49 C50 H50A 109.7 . . ?
O4 C50 H50B 109.7 . . ?
C49 C50 H50B 109.7 . . ?
H50A C50 H50B 108.2 . . ?
C56 C51 C52 118.4(5) . . ?
C56 C51 C49 122.9(5) . . ?
C52 C51 C49 118.7(5) . . ?
C53 C52 C51 121.4(6) . . ?
C53 C52 H52A 119.3 . . ?
C51 C52 H52A 119.3 . . ?
C52 C53 C54 119.4(5) . . ?
C52 C53 H53A 120.3 . . ?
C54 C53 H53A 120.3 . . ?
C53 C54 C55 120.6(5) . . ?
C53 C54 H54A 119.7 . . ?
C55 C54 H54A 119.7 . . ?
C56 C55 C54 119.0(6) . . ?
C56 C55 H55A 120.5 . . ?
C54 C55 H55A 120.5 . . ?
C51 C56 C55 121.1(5) . . ?
C51 C56 H56A 119.4 . . ?
C55 C56 H56A 119.4 . . ?
C64 O5 H5 113(5) . . ?
C57 N9 C61 117.5(4) . . ?
C57 N9 Fe2 129.3(4) . . ?
C61 N9 Fe2 113.1(3) . . ?
C62 N10 C63 118.2(4) . . ?
C62 N10 Fe2 114.5(3) . . ?
C63 N10 Fe2 127.2(3) . . ?
N9 C57 C58 122.8(5) . . ?
N9 C57 H57A 118.6 . . ?
C58 C57 H57A 118.6 . . ?
C57 C58 C59 119.2(5) . . ?
C57 C58 H58A 120.4 . . ?
C59 C58 H58A 120.4 . . ?
C58 C59 C60 119.4(5) . . ?
C58 C59 H59A 120.3 . . ?
C60 C59 H59A 120.3 . . ?
C59 C60 C61 119.0(5) . . ?
C59 C60 H60A 120.5 . . ?
C61 C60 H60A 120.5 . . ?
N9 C61 C60 122.0(5) . . ?
N9 C61 C62 114.5(4) . . ?
C60 C61 C62 123.5(5) . . ?
N10 C62 C61 116.0(5) . . ?
N10 C62 H62A 122.0 . . ?
C61 C62 H62A 122.0 . . ?
N10 C63 C65 111.5(4) . . ?
N10 C63 C64 116.2(4) . . ?
C65 C63 C64 107.4(4) . . ?
N10 C63 H63A 107.1 . . ?
C65 C63 H63A 107.1 . . ?
C64 C63 H63A 107.1 . . ?
O5 C64 C63 110.6(4) . . ?
O5 C64 H64A 109.5 . . ?
C63 C64 H64A 109.5 . . ?
O5 C64 H64B 109.5 . . ?
C63 C64 H64B 109.5 . . ?
H64A C64 H64B 108.1 . . ?
C66 C65 C70 117.9(5) . . ?
C66 C65 C63 122.4(5) . . ?
C70 C65 C63 119.6(5) . . ?
C67 C66 C65 121.5(6) . . ?
C67 C66 H66A 119.2 . . ?
C65 C66 H66A 119.2 . . ?
C68 C67 C66 119.8(6) . . ?
C68 C67 H67A 120.1 . . ?
C66 C67 H67A 120.1 . . ?
C67 C68 C69 120.4(6) . . ?
C67 C68 H68A 119.8 . . ?
C69 C68 H68A 119.8 . . ?
C68 C69 C70 120.1(6) . . ?
C68 C69 H69A 120.0 . . ?
C70 C69 H69A 120.0 . . ?
C69 C70 C65 120.3(6) . . ?
C69 C70 H70A 119.9 . . ?
C65 C70 H70A 119.9 . . ?
C78 O6 H6 109.5 . . ?
C71 N11 C75 117.2(5) . . ?
C71 N11 Fe2 129.0(4) . . ?
C75 N11 Fe2 113.8(3) . . ?
C76 N12 C77 119.8(4) . . ?
C76 N12 Fe2 114.0(4) . . ?
C77 N12 Fe2 125.9(3) . . ?
N11 C71 C72 122.9(5) . . ?
N11 C71 H71A 118.6 . . ?
C72 C71 H71A 118.6 . . ?
C71 C72 C73 119.7(5) . . ?
C71 C72 H72A 120.1 . . ?
C73 C72 H72A 120.1 . . ?
C74 C73 C72 118.0(5) . . ?
C74 C73 H73A 121.0 . . ?
C72 C73 H73A 121.0 . . ?
C73 C74 C75 119.1(5) . . ?
C73 C74 H74A 120.5 . . ?
C75 C74 H74A 120.5 . . ?
N11 C75 C74 123.1(5) . . ?
N11 C75 C76 113.3(5) . . ?
C74 C75 C76 123.6(5) . . ?
N12 C76 C75 117.7(5) . . ?
N12 C76 H76A 121.1 . . ?
C75 C76 H76A 121.1 . . ?
N12 C77 C78 114.6(4) . . ?
N12 C77 C79 111.1(4) . . ?
C78 C77 C79 108.2(4) . . ?
N12 C77 H77A 107.6 . . ?
C78 C77 H77A 107.6 . . ?
C79 C77 H77A 107.6 . . ?
O6 C78 C77 112.0(4) . . ?
O6 C78 H78A 109.2 . . ?
C77 C78 H78A 109.2 . . ?
O6 C78 H78B 109.2 . . ?
C77 C78 H78B 109.2 . . ?
H78A C78 H78B 107.9 . . ?
C84 C79 C80 119.1(5) . . ?
C84 C79 C77 118.8(5) . . ?
C80 C79 C77 122.1(5) . . ?
C81 C80 C79 119.6(5) . . ?
C81 C80 H80A 120.2 . . ?
C79 C80 H80A 120.2 . . ?
C82 C81 C80 120.8(6) . . ?
C82 C81 H81A 119.6 . . ?
C80 C81 H81A 119.6 . . ?
C81 C82 C83 120.6(5) . . ?
C81 C82 H82A 119.7 . . ?
C83 C82 H82A 119.7 . . ?
C82 C83 C84 118.3(6) . . ?
C82 C83 H83A 120.9 . . ?
C84 C83 H83A 120.9 . . ?
C79 C84 C83 121.7(6) . . ?
C79 C84 H84A 119.2 . . ?
C83 C84 H84A 119.2 . . ?
O9 Cl1 O8 109.7(3) . . ?
O9 Cl1 O10 109.3(3) . . ?
O8 Cl1 O10 110.3(3) . . ?
O9 Cl1 O7 109.7(3) . . ?
O8 Cl1 O7 108.2(3) . . ?
O10 Cl1 O7 109.7(3) . . ?
O14 Cl2 O13 109.1(3) . . ?
O14 Cl2 O11 108.8(3) . . ?
O13 Cl2 O11 108.9(3) . . ?
O14 Cl2 O12 110.1(2) . . ?
O13 Cl2 O12 109.7(2) . . ?
O11 Cl2 O12 110.1(3) . . ?
O18 Cl3 O15 109.2(3) . . ?
O18 Cl3 O16 110.3(3) . . ?
O15 Cl3 O16 111.7(3) . . ?
O18 Cl3 O17 108.4(4) . . ?
O15 Cl3 O17 108.6(3) . . ?
O16 Cl3 O17 108.5(3) . . ?
O22 Cl4 O19 109.1(3) . . ?
O22 Cl4 O20 112.5(3) . . ?
O19 Cl4 O20 112.4(3) . . ?
O22 Cl4 O21 108.8(4) . . ?
O19 Cl4 O21 105.3(4) . . ?
O20 Cl4 O21 108.5(4) . . ?
N13 C85 C86 178.8(8) . . ?
C85 C86 H86A 109.5 . . ?
C85 C86 H86B 109.5 . . ?
H86A C86 H86B 109.5 . . ?
C85 C86 H86C 109.5 . . ?
H86A C86 H86C 109.5 . . ?
H86B C86 H86C 109.5 . . ?

loop_
_geom_bond_atom_site_label_1
_geom_bond_atom_site_label_2
_geom_bond_distance
_geom_bond_site_symmetry_2
_geom_bond_publ_flag
Fe1 N5 1.967(4) . ?
Fe1 N3 1.969(4) . ?
Fe1 N6 1.970(4) . ?
Fe1 N1 1.970(4) . ?
Fe1 N4 1.983(4) . ?
Fe1 N2 1.991(4) . ?
Fe2 N9 1.965(4) . ?
Fe2 N8 1.975(4) . ?
Fe2 N11 1.975(4) . ?
Fe2 N10 1.976(4) . ?
Fe2 N7 1.980(4) . ?
Fe2 N12 1.989(4) . ?
C1 N1 1.344(7) . ?
C1 C2 1.385(8) . ?
C1 H1A 0.9500 . ?
N1 C5 1.362(6) . ?
O1 C8 1.409(8) . ?
O1 H1 0.86(8) . ?
C2 C3 1.376(7) . ?
C2 H2A 0.9500 . ?
N2 C6 1.289(7) . ?
N2 C7 1.492(6) . ?
C3 C4 1.365(8) . ?
C3 H3A 0.9500 . ?
C4 C5 1.393(8) . ?
C4 H4A 0.9500 . ?
C5 C6 1.466(7) . ?
C6 H6A 0.9500 . ?
C7 C8 1.528(7) . ?
C7 C9 1.529(8) . ?
C7 H7A 1.0000 . ?
C8 H8A 0.9900 . ?
C8 H8B 0.9900 . ?
C9 C10 1.395(8) . ?
C9 C14 1.397(8) . ?
C10 C11 1.407(8) . ?
C10 H10A 0.9500 . ?
C11 C12 1.371(9) . ?
C11 H11A 0.9500 . ?
C12 C13 1.376(9) . ?
C12 H12A 0.9500 . ?
C13 C14 1.392(8) . ?
C13 H13A 0.9500 . ?
C14 H14A 0.9500 . ?
O2 C22 1.443(6) . ?
O2 H2 0.88(6) . ?
N3 C15 1.351(7) . ?
N3 C19 1.363(7) . ?
N4 C20 1.283(6) . ?
N4 C21 1.490(6) . ?
C15 C16 1.392(7) . ?
C15 H15A 0.9500 . ?
C16 C17 1.371(8) . ?
C16 H16A 0.9500 . ?
C17 C18 1.379(8) . ?
C17 H17A 0.9500 . ?
C18 C19 1.382(7) . ?
C18 H18A 0.9500 . ?
C19 C20 1.448(8) . ?
C20 H20A 0.9500 . ?
C21 C23 1.532(7) . ?
C21 C22 1.539(7) . ?
C21 H21A 1.0000 . ?
C22 H22A 0.9900 . ?
C22 H22B 0.9900 . ?
C23 C28 1.391(7) . ?
C23 C24 1.412(7) . ?
C24 C25 1.389(8) . ?
C24 H24A 0.9500 . ?
C25 C26 1.394(8) . ?
C25 H25A 0.9500 . ?
C26 C27 1.378(8) . ?
C26 H26A 0.9500 . ?
C27 C28 1.402(8) . ?
C27 H27A 0.9500 . ?
C28 H28A 0.9500 . ?
O3 C36 1.420(7) . ?
O3 H3 0.84(2) . ?
N5 C33 1.352(6) . ?
N5 C29 1.355(7) . ?
N6 C34 1.289(6) . ?
N6 C35 1.501(6) . ?
C29 C30 1.378(7) . ?
C29 H29A 0.9500 . ?
C30 C31 1.375(8) . ?
C30 H30A 0.9500 . ?
C31 C32 1.400(7) . ?
C31 H31A 0.9500 . ?
C32 C33 1.385(7) . ?
C32 H32A 0.9500 . ?
C33 C34 1.454(7) . ?
C34 H34A 0.9500 . ?
C35 C36 1.513(7) . ?
C35 C37 1.527(8) . ?
C35 H35A 1.0000 . ?
C36 H36A 0.9900 . ?
C36 H36B 0.9900 . ?
C37 C42 1.386(7) . ?
C37 C38 1.386(7) . ?
C38 C39 1.414(8) . ?
C38 H38A 0.9500 . ?
C39 C40 1.383(8) . ?
C39 H39A 0.9500 . ?
C40 C41 1.376(9) . ?
C40 H40A 0.9500 . ?
C41 C42 1.402(8) . ?
C41 H41A 0.9500 . ?
C42 H42A 0.9500 . ?
O4 C50 1.425(6) . ?
O4 H4 0.90(6) . ?
N7 C43 1.344(7) . ?
N7 C47 1.362(6) . ?
N8 C48 1.288(7) . ?
N8 C49 1.481(6) . ?
C43 C44 1.388(7) . ?
C43 H43A 0.9500 . ?
C44 C45 1.383(8) . ?
C44 H44A 0.9500 . ?
C45 C46 1.392(8) . ?
C45 H45A 0.9500 . ?
C46 C47 1.395(7) . ?
C46 H46A 0.9500 . ?
C47 C48 1.440(7) . ?
C48 H48A 0.9500 . ?
C49 C50 1.522(7) . ?
C49 C51 1.533(7) . ?
C49 H49A 1.0000 . ?
C50 H50A 0.9900 . ?
C50 H50B 0.9900 . ?
C51 C56 1.385(8) . ?
C51 C52 1.403(7) . ?
C52 C53 1.378(8) . ?
C52 H52A 0.9500 . ?
C53 C54 1.384(9) . ?
C53 H53A 0.9500 . ?
C54 C55 1.399(8) . ?
C54 H54A 0.9500 . ?
C55 C56 1.394(8) . ?
C55 H55A 0.9500 . ?
C56 H56A 0.9500 . ?
O5 C64 1.429(7) . ?
O5 H5 0.85(7) . ?
N9 C57 1.354(7) . ?
N9 C61 1.366(7) . ?
N10 C62 1.302(6) . ?
N10 C63 1.494(6) . ?
C57 C58 1.376(7) . ?
C57 H57A 0.9500 . ?
C58 C59 1.378(8) . ?
C58 H58A 0.9500 . ?
C59 C60 1.381(8) . ?
C59 H59A 0.9500 . ?
C60 C61 1.388(7) . ?
C60 H60A 0.9500 . ?
C61 C62 1.436(7) . ?
C62 H62A 0.9500 . ?
C63 C65 1.508(8) . ?
C63 C64 1.529(8) . ?
C63 H63A 1.0000 . ?
C64 H64A 0.9900 . ?
C64 H64B 0.9900 . ?
C65 C66 1.400(8) . ?
C65 C70 1.408(8) . ?
C66 C67 1.390(8) . ?
C66 H66A 0.9500 . ?
C67 C68 1.381(9) . ?
C67 H67A 0.9500 . ?
C68 C69 1.384(9) . ?
C68 H68A 0.9500 . ?
C69 C70 1.406(8) . ?
C69 H69A 0.9500 . ?
C70 H70A 0.9500 . ?
O6 C78 1.424(6) . ?
O6 H6 0.8400 . ?
N11 C71 1.347(7) . ?
N11 C75 1.357(7) . ?
N12 C76 1.278(7) . ?
N12 C77 1.494(7) . ?
C71 C72 1.380(8) . ?
C71 H71A 0.9500 . ?
C72 C73 1.402(8) . ?
C72 H72A 0.9500 . ?
C73 C74 1.381(8) . ?
C73 H73A 0.9500 . ?
C74 C75 1.395(7) . ?
C74 H74A 0.9500 . ?
C75 C76 1.441(8) . ?
C76 H76A 0.9500 . ?
C77 C78 1.524(7) . ?
C77 C79 1.544(7) . ?
C77 H77A 1.0000 . ?
C78 H78A 0.9900 . ?
C78 H78B 0.9900 . ?
C79 C84 1.377(8) . ?
C79 C80 1.399(8) . ?
C80 C81 1.392(7) . ?
C80 H80A 0.9500 . ?
C81 C82 1.368(8) . ?
C81 H81A 0.9500 . ?
C82 C83 1.395(9) . ?
C82 H82A 0.9500 . ?
C83 C84 1.397(8) . ?
C83 H83A 0.9500 . ?
C84 H84A 0.9500 . ?
Cl1 O9 1.437(4) . ?
Cl1 O8 1.438(4) . ?
Cl1 O10 1.439(4) . ?
Cl1 O7 1.449(4) . ?
Cl2 O14 1.441(4) . ?
Cl2 O13 1.445(4) . ?
Cl2 O11 1.445(4) . ?
Cl2 O12 1.445(4) . ?
Cl3 O18 1.403(5) . ?
Cl3 O15 1.424(4) . ?
Cl3 O16 1.430(4) . ?
Cl3 O17 1.437(5) . ?
Cl4 O22 1.407(5) . ?
Cl4 O19 1.412(5) . ?
Cl4 O20 1.426(5) . ?
Cl4 O21 1.456(7) . ?
N13 C85 1.135(8) . ?
C85 C86 1.457(9) . ?
C86 H86A 0.9800 . ?
C86 H86B 0.9800 . ?
C86 H86C 0.9800 . ?

loop_
_geom_hbond_atom_site_label_D
_geom_hbond_atom_site_label_H
_geom_hbond_atom_site_label_A
_geom_hbond_distance_DH
_geom_hbond_distance_HA
_geom_hbond_distance_DA
_geom_hbond_angle_DHA
_geom_hbond_site_symmetry_A
O1 H1 O21 0.86(8) 1.95(8) 2.785(8) 162(7) .
O2 H2 O19 0.88(6) 1.99(7) 2.862(6) 175(6) .
O2 H2 O20 0.88(6) 2.70(6) 3.303(7) 127(5) .
O6 H6 O17 0.84 1.91 2.752(6) 178.6 .
O3 H3 O2 0.84(2) 1.99(3) 2.810(5) 168(6) 2_656
O4 H4 O6 0.90(6) 1.90(7) 2.788(5) 166(6) 2_545
O5 H5 O7 0.85(7) 1.96(7) 2.795(6) 165(6) 1_554
C6 H6A O9 0.95 2.83 3.630(7) 142.5 .
C6 H6A O10 0.95 2.75 3.619(7) 152.3 .
C20 H20A O19 0.95 2.76 3.627(8) 151.9 2_646
C20 H20A O22 0.95 2.61 3.346(7) 134.5 2_646
C34 H34A N13 0.95 2.41 3.278(8) 151.6 .
C48 H48A O18 0.95 2.65 3.449(8) 141.6 2_545
C62 H62A O10 0.95 2.36 3.197(7) 146.6 1_554
C76 H76A O23 0.95 2.35 3.249(19) 157.0 .
C8 H8B O20 0.99 2.71 3.349(8) 122.3 .
C22 H22A O21 0.99 2.58 3.471(8) 149.8 2_646
C78 H78B O15 0.99 2.62 3.323(7) 127.7 .
C50 H50B O23 0.99 2.38 3.08(2) 127.2 2_545
C35 H35A O1 1.00 2.75 3.680(7) 155.6 .
C7 H7A O2 1.00 2.81 3.748(7) 156.3 .
C21 H21A O3 1.00 2.42 3.361(7) 156.5 .
C63 H63A O4 1.00 2.61 3.574(6) 161.9 .
C77 H77A O5 1.00 2.47 3.440(7) 162.4 .
C49 H49A O6 1.00 2.50 3.453(7) 158.2 .
